data_1536669
loop_
_publ_author_name
'Kissel, J.'
'Hoppe, R.'

_publ_section_title
;
 Ueber "Lithovanadate": Zur Kenntnis von Rb2 (Li V O4)und Cs2 (Li V O4)
;
_journal_name_full 'Zeitschrift fuer Anorganische und Allgemeine Chemie'
_journal_page_first 113
_journal_page_last 126
_journal_volume 571
_journal_year 1989
_chemical_formula_sum 'Li O4 Rb2 V'
_chemical_name_systematic 'Rb2 (Li V O4)'
_space_group_IT_number 36
_symmetry_space_group_name_Hall 'C 2c -2'
_symmetry_space_group_name_H-M 'C m c 21'
_cell_angle_alpha 90
_cell_angle_beta 90
_cell_angle_gamma 90
_cell_formula_units_Z 4
_cell_length_a 5.879
_cell_length_b 11.701
_cell_length_c 7.933
_cell_volume 545.712
_citation_journal_id_ASTM ZAACAB
_cod_data_source_file Kissel_ZAACAB_1989_1873.cif
_cod_data_source_block Li1O4Rb2V1
_cod_original_cell_volume 545.7125
_cod_original_formula_sum 'Li1 O4 Rb2 V1'
_cod_database_code 1536669

loop_
_symmetry_equiv_pos_as_xyz
x,y,z
-x,-y,z+1/2
-x,y,z
x,-y,z+1/2
x+1/2,y+1/2,z
-x+1/2,-y+1/2,z+1/2
-x+1/2,y+1/2,z
x+1/2,-y+1/2,z+1/2

loop_
_atom_site_label
_atom_site_type_symbol
_atom_site_fract_x
_atom_site_fract_y
_atom_site_fract_z
_atom_site_occupancy
_atom_site_U_iso_or_equiv
O3 O-2 0.7639 0.3552 0.2817 1 0.0
Rb1 Rb+1 0 0.395 0.9488 1 0.0
O2 O-2 0 0.366 0.5887 1 0.0
Li1 Li+1 0 0.8011 0.1716 1 0.0
O1 O-2 0 0.165 0.4236 1 0.0
Rb2 Rb+1 0 0.9383 0.5932 1 0.0
V1 V+5 0 0.3095 0.3894 1 0.0
